data_7020791
loop_
_publ_author_name
'Beck, Robert'
'Shoshani, Manar'
'Krasinkiewicz, Jonathan'
'Hatnean, Jillian A.'
'Johnson, Samuel A.'

_publ_section_title
;
 Synthesis and chemistry of bis(triisopropylphosphine) nickel(i) and
 nickel(0) precursors.
;
_journal_issue 5
_journal_name_full 'Dalton transactions (Cambridge, England : 2003)'
_journal_page_first 1461
_journal_page_last 1475
_journal_paper_doi 10.1039/c2dt32008h
_journal_volume 42
_journal_year 2013
_chemical_formula_moiety '2(C9 H21 Cl Ni0.5 P)'
_chemical_formula_sum 'C18 H42 Cl2 Ni P2'
_chemical_formula_weight 450.07
_chemical_name_systematic
;
?
;
_space_group_crystal_system monoclinic
_space_group_IT_number 14
_space_group_name_Hall '-P 2ybc'
_space_group_name_H-M_alt 'P 1 21/c 1'
_symmetry_space_group_name_Hall '-P 2ybc'
_symmetry_space_group_name_H-M 'P 1 21/c 1'
_atom_sites_solution_hydrogens geom
_atom_sites_solution_primary direct
_atom_sites_solution_secondary difmap
_audit_creation_date 2011-05-31
_audit_creation_method
;
Olex2 1.1
(compiled 2011.02.15 svn.r1672, GUI svn.r3494)
;
_cell_angle_alpha 90.00
_cell_angle_beta 93.70(3)
_cell_angle_gamma 90.00
_cell_formula_units_Z 2
_cell_length_a 8.2383(16)
_cell_length_b 8.8394(18)
_cell_length_c 16.113(3)
_cell_measurement_reflns_used 8064
_cell_measurement_temperature 173.15
_cell_measurement_theta_max 28.08
_cell_measurement_theta_min 2.18
_cell_volume 1170.9(4)
_computing_molecular_graphics
;
O. V. Dolomanov, L. J. Bourhis, R. J. Gildea, J. A. K. Howard and H. Puschmann,
OLEX2: a complete structure solution, refinement and analysis program.
J. Appl. Cryst. (2009). 42, 339-341.
;
_computing_publication_material
;
O. V. Dolomanov, L. J. Bourhis, R. J. Gildea, J. A. K. Howard and H. Puschmann,
OLEX2: a complete structure solution, refinement and analysis program.
J. Appl. Cryst. (2009). 42, 339-341.
;
_computing_structure_refinement 'SHELXL-97 (Sheldrick, 2008)'
_computing_structure_solution 'A short history of SHELX (Sheldrick, 2007)/Bruker'
_diffrn_ambient_temperature 173.15
_diffrn_measured_fraction_theta_full 1.000
_diffrn_measured_fraction_theta_max 1.000
_diffrn_measurement_device_type 'Bruker APEX-II CCD'
_diffrn_measurement_method '\w scans'
_diffrn_radiation_monochromator graphite
_diffrn_radiation_type MoK\a
_diffrn_radiation_wavelength 0.71073
_diffrn_reflns_av_R_equivalents 0.0304
_diffrn_reflns_av_unetI/netI 0.0214
_diffrn_reflns_limit_h_max 9
_diffrn_reflns_limit_h_min -9
_diffrn_reflns_limit_k_max 10
_diffrn_reflns_limit_k_min -10
_diffrn_reflns_limit_l_max 19
_diffrn_reflns_limit_l_min -19
_diffrn_reflns_number 10964
_diffrn_reflns_theta_full 25.03
_diffrn_reflns_theta_max 25.03
_diffrn_reflns_theta_min 2.48
_diffrn_source 'fine-focus sealed tube'
_diffrn_standards_number 0
_exptl_absorpt_coefficient_mu 1.192
_exptl_absorpt_correction_T_max 0.7629
_exptl_absorpt_correction_T_min 0.6407
_exptl_absorpt_correction_type multi-scan
_exptl_absorpt_process_details 'SADABS, BRUKER 2003'
_exptl_crystal_colour red
_exptl_crystal_colour_primary red
_exptl_crystal_density_diffrn 1.277
_exptl_crystal_density_method 'not measured'
_exptl_crystal_description hexagonal
_exptl_crystal_F_000 484
_exptl_crystal_size_max 0.41
_exptl_crystal_size_mid 0.35
_exptl_crystal_size_min 0.24
_refine_diff_density_max 0.848
_refine_diff_density_min -1.446
_refine_diff_density_rms 0.122
_refine_ls_extinction_method none
_refine_ls_goodness_of_fit_ref 1.081
_refine_ls_hydrogen_treatment constr
_refine_ls_matrix_type full
_refine_ls_number_parameters 112
_refine_ls_number_reflns 2076
_refine_ls_number_restraints 0
_refine_ls_restrained_S_all 1.081
_refine_ls_R_factor_all 0.0623
_refine_ls_R_factor_gt 0.0571
_refine_ls_shift/su_max 0.000
_refine_ls_shift/su_mean 0.000
_refine_ls_structure_factor_coef Fsqd
_refine_ls_weighting_details 'calc w=1/[\s^2^(Fo^2^)+(0.0850P)^2^+4.4194P] where P=(Fo^2^+2Fc^2^)/3'
_refine_ls_weighting_scheme calc
_refine_ls_wR_factor_gt 0.1611
_refine_ls_wR_factor_ref 0.1673
_reflns_number_gt 1860
_reflns_number_total 2076
_reflns_threshold_expression >2sigma(I)
_cod_data_source_file c2dt32008h.txt
_cod_data_source_block rbx9_1a
_cod_database_code 7020791

loop_
_space_group_symop_id
_space_group_symop_operation_xyz
1 'x, y, z'
2 '-x, y+1/2, -z+1/2'
3 '-x, -y, -z'
4 'x, -y-1/2, z-1/2'

loop_
_atom_site_label
_atom_site_type_symbol
_atom_site_fract_x
_atom_site_fract_y
_atom_site_fract_z
_atom_site_U_iso_or_equiv
_atom_site_adp_type
_atom_site_occupancy
_atom_site_symmetry_multiplicity
_atom_site_calc_flag
_atom_site_refinement_flags
Ni1 Ni 0.0000 0.5000 0.0000 0.0228(3) Uani 1 2 d S
Cl1 Cl -0.0059(3) 0.6784(2) 0.09433(13) 0.0969(8) Uani 1 1 d .
P1 P 0.12355(12) 0.34488(11) 0.09579(6) 0.0205(3) Uani 1 1 d .
C1 C -0.1341(7) 0.3557(7) 0.2010(4) 0.0501(14) Uani 1 1 d .
H1A H -0.0639 0.4181 0.2386 0.075 Uiso 1 1 calc R
H1B H -0.2102 0.2986 0.2332 0.075 Uiso 1 1 calc R
H1C H -0.1952 0.4210 0.1609 0.075 Uiso 1 1 calc R
C2 C -0.0299(5) 0.2462(5) 0.1546(3) 0.0289(10) Uani 1 1 d .
H2 H 0.0294 0.1801 0.1968 0.035 Uiso 1 1 calc R
C3 C -0.1379(7) 0.1442(7) 0.0976(4) 0.0576(16) Uani 1 1 d .
H3A H -0.1955 0.2059 0.0546 0.086 Uiso 1 1 calc R
H3B H -0.2171 0.0924 0.1305 0.086 Uiso 1 1 calc R
H3C H -0.0704 0.0691 0.0713 0.086 Uiso 1 1 calc R
C4 C 0.2904(9) 0.0556(7) 0.1109(4) 0.0583(17) Uani 1 1 d .
H4A H 0.3725 0.0899 0.1535 0.087 Uiso 1 1 calc R
H4B H 0.3354 -0.0265 0.0786 0.087 Uiso 1 1 calc R
H4C H 0.1944 0.0191 0.1377 0.087 Uiso 1 1 calc R
C5 C 0.2419(6) 0.1872(5) 0.0530(3) 0.0319(10) Uani 1 1 d .
H5 H 0.1683 0.1420 0.0079 0.038 Uiso 1 1 calc R
C6 C 0.3889(8) 0.2466(9) 0.0092(5) 0.073(2) Uani 1 1 d .
H6A H 0.3543 0.3293 -0.0284 0.110 Uiso 1 1 calc R
H6B H 0.4350 0.1647 -0.0228 0.110 Uiso 1 1 calc R
H6C H 0.4714 0.2839 0.0508 0.110 Uiso 1 1 calc R
C7 C 0.3319(8) 0.3430(7) 0.2466(4) 0.0591(17) Uani 1 1 d .
H7A H 0.2488 0.2801 0.2705 0.089 Uiso 1 1 calc R
H7B H 0.3839 0.4075 0.2900 0.089 Uiso 1 1 calc R
H7C H 0.4140 0.2778 0.2234 0.089 Uiso 1 1 calc R
C8 C 0.2530(6) 0.4412(6) 0.1781(3) 0.0328(10) Uani 1 1 d .
H8 H 0.1779 0.5101 0.2065 0.039 Uiso 1 1 calc R
C9 C 0.3780(8) 0.5459(9) 0.1406(4) 0.068(2) Uani 1 1 d .
H9A H 0.4671 0.4851 0.1208 0.103 Uiso 1 1 calc R
H9B H 0.4213 0.6169 0.1832 0.103 Uiso 1 1 calc R
H9C H 0.3254 0.6024 0.0940 0.103 Uiso 1 1 calc R

loop_
_atom_site_aniso_label
_atom_site_aniso_U_11
_atom_site_aniso_U_22
_atom_site_aniso_U_33
_atom_site_aniso_U_23
_atom_site_aniso_U_13
_atom_site_aniso_U_12
Ni1 0.0302(5) 0.0193(4) 0.0182(4) -0.0011(3) -0.0029(3) 0.0030(3)
Cl1 0.146(2) 0.0722(13) 0.0679(12) -0.0104(10) -0.0288(13) 0.0388(13)
P1 0.0210(5) 0.0208(5) 0.0196(5) 0.0010(4) 0.0002(4) 0.0019(4)
C1 0.042(3) 0.052(3) 0.059(3) 0.002(3) 0.024(3) 0.005(2)
C2 0.028(2) 0.030(2) 0.029(2) 0.0040(19) 0.0057(18) 0.0001(18)
C3 0.047(3) 0.062(4) 0.065(4) -0.009(3) 0.008(3) -0.029(3)
C4 0.083(4) 0.046(3) 0.046(3) 0.003(3) 0.002(3) 0.041(3)
C5 0.032(2) 0.035(2) 0.029(2) -0.0016(19) 0.0028(18) 0.011(2)
C6 0.058(4) 0.074(5) 0.093(5) -0.002(4) 0.046(4) 0.015(4)
C7 0.067(4) 0.056(4) 0.049(3) 0.002(3) -0.033(3) 0.005(3)
C8 0.032(2) 0.038(3) 0.028(2) -0.003(2) -0.0068(18) -0.002(2)
C9 0.060(4) 0.082(5) 0.061(4) -0.005(4) -0.006(3) -0.043(4)

loop_
_atom_type_symbol
_atom_type_description
_atom_type_scat_dispersion_real
_atom_type_scat_dispersion_imag
_atom_type_scat_source
C C 0.0033 0.0016 'International Tables Vol C Tables 4.2.6.8 and 6.1.1.4'
H H 0.0000 0.0000 'International Tables Vol C Tables 4.2.6.8 and 6.1.1.4'
P P 0.1023 0.0942 'International Tables Vol C Tables 4.2.6.8 and 6.1.1.4'
Cl Cl 0.1484 0.1585 'International Tables Vol C Tables 4.2.6.8 and 6.1.1.4'
Ni Ni 0.3393 1.1124 'International Tables Vol C Tables 4.2.6.8 and 6.1.1.4'

loop_
_geom_angle_atom_site_label_1
_geom_angle_atom_site_label_2
_geom_angle_atom_site_label_3
_geom_angle
_geom_angle_site_symmetry_1
_geom_angle_site_symmetry_3
Cl1 Ni1 Cl1 180.0 3_565 .
Cl1 Ni1 P1 90.45(6) . 3_565
Cl1 Ni1 P1 89.55(6) 3_565 3_565
Cl1 Ni1 P1 90.45(6) 3_565 .
Cl1 Ni1 P1 89.55(6) . .
P1 Ni1 P1 180.0 3_565 .
C2 P1 Ni1 110.13(15) . .
C2 P1 C5 103.2(2) . .
C2 P1 C8 103.4(2) . .
C5 P1 Ni1 115.23(15) . .
C8 P1 Ni1 115.02(16) . .
C8 P1 C5 108.6(2) . .
H1A C1 H1B 109.5 . .
H1A C1 H1C 109.5 . .
H1B C1 H1C 109.5 . .
C2 C1 H1A 109.5 . .
C2 C1 H1B 109.5 . .
C2 C1 H1C 109.5 . .
P1 C2 H2 107.7 . .
C1 C2 P1 112.2(3) . .
C1 C2 H2 107.7 . .
C1 C2 C3 110.2(4) . .
C3 C2 P1 111.2(3) . .
C3 C2 H2 107.7 . .
C2 C3 H3A 109.5 . .
C2 C3 H3B 109.5 . .
C2 C3 H3C 109.5 . .
H3A C3 H3B 109.5 . .
H3A C3 H3C 109.5 . .
H3B C3 H3C 109.5 . .
H4A C4 H4B 109.5 . .
H4A C4 H4C 109.5 . .
H4B C4 H4C 109.5 . .
C5 C4 H4A 109.5 . .
C5 C4 H4B 109.5 . .
C5 C4 H4C 109.5 . .
P1 C5 H5 105.2 . .
C4 C5 P1 117.9(3) . .
C4 C5 H5 105.2 . .
C4 C5 C6 111.0(5) . .
C6 C5 P1 111.3(4) . .
C6 C5 H5 105.2 . .
C5 C6 H6A 109.5 . .
C5 C6 H6B 109.5 . .
C5 C6 H6C 109.5 . .
H6A C6 H6B 109.5 . .
H6A C6 H6C 109.5 . .
H6B C6 H6C 109.5 . .
H7A C7 H7B 109.5 . .
H7A C7 H7C 109.5 . .
H7B C7 H7C 109.5 . .
C8 C7 H7A 109.5 . .
C8 C7 H7B 109.5 . .
C8 C7 H7C 109.5 . .
P1 C8 H8 105.3 . .
C7 C8 P1 117.2(4) . .
C7 C8 H8 105.3 . .
C7 C8 C9 111.3(5) . .
C9 C8 P1 111.4(4) . .
C9 C8 H8 105.3 . .
C8 C9 H9A 109.5 . .
C8 C9 H9B 109.5 . .
C8 C9 H9C 109.5 . .
H9A C9 H9B 109.5 . .
H9A C9 H9C 109.5 . .
H9B C9 H9C 109.5 . .

loop_
_geom_bond_atom_site_label_1
_geom_bond_atom_site_label_2
_geom_bond_distance
_geom_bond_site_symmetry_2
Ni1 Cl1 2.193(2) 3_565
Ni1 Cl1 2.193(2) .
Ni1 P1 2.2572(11) 3_565
Ni1 P1 2.2573(11) .
P1 C2 1.847(4) .
P1 C5 1.859(4) .
P1 C8 1.854(4) .
C1 H1A 0.9800 .
C1 H1B 0.9800 .
C1 H1C 0.9800 .
C1 C2 1.522(7) .
C2 H2 1.0000 .
C2 C3 1.530(7) .
C3 H3A 0.9800 .
C3 H3B 0.9800 .
C3 H3C 0.9800 .
C4 H4A 0.9800 .
C4 H4B 0.9800 .
C4 H4C 0.9800 .
C4 C5 1.527(7) .
C5 H5 1.0000 .
C5 C6 1.534(8) .
C6 H6A 0.9800 .
C6 H6B 0.9800 .
C6 H6C 0.9800 .
C7 H7A 0.9800 .
C7 H7B 0.9800 .
C7 H7C 0.9800 .
C7 C8 1.517(7) .
C8 H8 1.0000 .
C8 C9 1.537(8) .
C9 H9A 0.9800 .
C9 H9B 0.9800 .
C9 H9C 0.9800 .
